data_7012655
loop_
_publ_author_name
'Gao, En-Qing'
'Bai, Shi-Qiang'
'Wang, Zhe-Ming'
'Yan, Chun-Hua'

_publ_section_title
;
 One- and two-dimensional metal--dicyanamido complexes with a flexible
 bridging co-ligand: structural and magnetic propertiesElectronic
 supplementary information (ESI) available: a scheme of the different
 bridging network topologies of dca complexes. See
 http://www.rsc.org/suppdata/dt/b2/b212886a/
;
_journal_issue 9
_journal_name_full 'Dalton Transactions'
_journal_page_first 1759
_journal_paper_doi 10.1039/b212886a
_journal_year 2003
_chemical_formula_sum 'C17 H14 Mn N8'
_chemical_formula_weight 385.30
_space_group_IT_number 15
_symmetry_cell_setting monoclinic
_symmetry_space_group_name_Hall '-C 2yc'
_symmetry_space_group_name_H-M 'C 1 2/c 1'
_atom_sites_solution_hydrogens geom
_atom_sites_solution_primary direct
_atom_sites_solution_secondary difmap
_audit_creation_method SHELXL-97
_cell_angle_alpha 90.00
_cell_angle_beta 122.0554(12)
_cell_angle_gamma 90.00
_cell_formula_units_Z 4
_cell_length_a 16.0806(5)
_cell_length_b 10.4123(4)
_cell_length_c 12.7979(5)
_cell_measurement_reflns_used 8214
_cell_measurement_temperature 293(2)
_cell_measurement_theta_max 27.485
_cell_measurement_theta_min 3.395
_cell_volume 1816.12(12)
_computing_cell_refinement 'HKL Scalepack (Otwinowski & Minor, 1997)'
_computing_data_collection 'KappaCCD (Nonius B. V., 1998)'
_computing_data_reduction 'HKL Denzo (Otwinowski & Minor, 1997) & maXus (Mackay et al., 1998)'
_computing_molecular_graphics 'Bruker SHELXTL V5.1 (Sheldrick, 1998)'
_computing_publication_material 'SHELXL-97 (Sheldrick, 1997)'
_computing_structure_refinement 'SHELXL-97 (Sheldrick, 1997)'
_computing_structure_solution 'SHELXS-97 (Sheldrick, 1997)'
_diffrn_ambient_temperature 293(2)
_diffrn_detector_area_resol_mean 0.76
_diffrn_measured_fraction_theta_full 0.993
_diffrn_measured_fraction_theta_max 0.993
_diffrn_measurement_device_type 'NONIUS KappaCCD Diffractometer'
_diffrn_measurement_method CCD
_diffrn_radiation_monochromator graphite
_diffrn_radiation_source 'fine-focus sealed tube'
_diffrn_radiation_type MoK\a
_diffrn_radiation_wavelength 0.71073
_diffrn_reflns_av_R_equivalents 0.0804
_diffrn_reflns_av_sigmaI/netI 0.0732
_diffrn_reflns_limit_h_max 20
_diffrn_reflns_limit_h_min -20
_diffrn_reflns_limit_k_max 13
_diffrn_reflns_limit_k_min -13
_diffrn_reflns_limit_l_max 16
_diffrn_reflns_limit_l_min -16
_diffrn_reflns_number 14449
_diffrn_reflns_theta_full 27.49
_diffrn_reflns_theta_max 27.49
_diffrn_reflns_theta_min 3.55
_diffrn_standards_decay_% 0
_exptl_absorpt_coefficient_mu 0.745
_exptl_absorpt_correction_T_max 0.959
_exptl_absorpt_correction_T_min 0.871
_exptl_absorpt_correction_type empirical
_exptl_absorpt_process_details '(Blessing, 1995, 1997)'
_exptl_crystal_colour colorless
_exptl_crystal_density_diffrn 1.409
_exptl_crystal_density_method 'not measured'
_exptl_crystal_description rod
_exptl_crystal_F_000 788
_exptl_crystal_size_max 0.45
_exptl_crystal_size_mid 0.1
_exptl_crystal_size_min 0.06
_refine_diff_density_max 0.500
_refine_diff_density_min -0.435
_refine_diff_density_rms 0.066
_refine_ls_extinction_coef 0.0023(10)
_refine_ls_extinction_expression Fc^*^=kFc[1+0.001xFc^2^\l^3^/sin(2\q)]^-1/4^
_refine_ls_extinction_method SHELXL
_refine_ls_goodness_of_fit_ref 1.030
_refine_ls_hydrogen_treatment mixed
_refine_ls_matrix_type full
_refine_ls_number_parameters 121
_refine_ls_number_reflns 2081
_refine_ls_number_restraints 0
_refine_ls_restrained_S_all 1.030
_refine_ls_R_factor_all 0.1019
_refine_ls_R_factor_gt 0.0462
_refine_ls_shift/su_max 0.000
_refine_ls_shift/su_mean 0.000
_refine_ls_structure_factor_coef Fsqd
_refine_ls_weighting_details 'calc w=1/[\s^2^(Fo^2^)+(0.0522P)^2^+1.6270P] where P=(Fo^2^+2Fc^2^)/3'
_refine_ls_weighting_scheme calc
_refine_ls_wR_factor_gt 0.1034
_refine_ls_wR_factor_ref 0.1194
_reflns_number_gt 1281
_reflns_number_total 2081
_reflns_threshold_expression >2sigma(I)
_cod_data_source_file b212886a.txt
_cod_data_source_block 1
_cod_original_cell_volume 1816.12(11)
_cod_original_sg_symbol_H-M C2/c
_cod_database_code 7012655

loop_
_symmetry_equiv_pos_as_xyz
'x, y, z'
'-x, y, -z+1/2'
'x+1/2, y+1/2, z'
'-x+1/2, y+1/2, -z+1/2'
'-x, -y, -z'
'x, -y, z-1/2'
'-x+1/2, -y+1/2, -z'
'x+1/2, -y+1/2, z-1/2'

loop_
_atom_site_label
_atom_site_type_symbol
_atom_site_fract_x
_atom_site_fract_y
_atom_site_fract_z
_atom_site_U_iso_or_equiv
_atom_site_adp_type
_atom_site_occupancy
_atom_site_symmetry_multiplicity
_atom_site_calc_flag
_atom_site_refinement_flags
_atom_site_disorder_assembly
_atom_site_disorder_group
Mn1 Mn 0.2500 0.2500 0.0000 0.0329(3) Uani 1 2 d S . .
N1 N 0.31804(15) 0.4446(2) 0.0752(2) 0.0422(6) Uani 1 1 d . . .
N2 N 0.31859(17) 0.1756(3) 0.1906(2) 0.0493(7) Uani 1 1 d . . .
N3 N 0.61824(17) 0.1911(3) 0.5021(2) 0.0446(7) Uani 1 1 d . . .
N4 N 0.44682(18) 0.1238(3) 0.4009(3) 0.0679(10) Uani 1 1 d . . .
C1 C 0.5000 0.8768(4) 0.2500 0.097(3) Uani 1 2 d S . .
H1A H 0.4889 0.9341 0.3003 0.116 Uiso 1 1 d R . .
C2 C 0.4074(3) 0.8404(3) 0.1672(6) 0.112(2) Uani 1 1 d . . .
H2A H 0.3886 0.8819 0.0899 0.135 Uiso 1 1 calc R . .
H2B H 0.3661 0.8763 0.1941 0.135 Uiso 1 1 calc R . .
C3 C 0.3803(2) 0.6999(3) 0.1390(4) 0.0756(14) Uani 1 1 d . . .
C4 C 0.3347(2) 0.6354(3) 0.1888(4) 0.0755(13) Uani 1 1 d . . .
H4A H 0.3243 0.6759 0.2457 0.091 Uiso 1 1 calc R . .
C5 C 0.3043(2) 0.5099(3) 0.1537(3) 0.0569(10) Uani 1 1 d . . .
H5A H 0.2724 0.4690 0.1873 0.068 Uiso 1 1 calc R . .
C6 C 0.3634(2) 0.5074(3) 0.0281(3) 0.0537(9) Uani 1 1 d . . .
H6A H 0.3743 0.4642 -0.0271 0.064 Uiso 1 1 calc R . .
C7 C 0.3949(2) 0.6327(3) 0.0571(4) 0.0684(12) Uani 1 1 d . . .
H7A H 0.4260 0.6719 0.0216 0.082 Uiso 1 1 calc R . .
C8 C 0.38179(19) 0.1543(3) 0.2887(3) 0.0377(7) Uani 1 1 d . . .
C9 C 0.5373(2) 0.1612(3) 0.4497(3) 0.0373(7) Uani 1 1 d . . .

loop_
_atom_site_aniso_label
_atom_site_aniso_U_11
_atom_site_aniso_U_22
_atom_site_aniso_U_33
_atom_site_aniso_U_23
_atom_site_aniso_U_13
_atom_site_aniso_U_12
Mn1 0.0211(3) 0.0251(3) 0.0348(4) -0.0012(3) 0.0029(2) -0.0007(2)
N1 0.0296(12) 0.0296(13) 0.0528(16) -0.0073(12) 0.0120(11) -0.0028(10)
N2 0.0307(13) 0.0518(17) 0.0438(15) 0.0053(13) 0.0051(12) -0.0002(12)
N3 0.0291(13) 0.0418(15) 0.0479(15) 0.0055(12) 0.0102(11) -0.0013(11)
N4 0.0288(13) 0.084(2) 0.0536(17) 0.0325(16) -0.0033(12) -0.0156(13)
C1 0.051(3) 0.021(2) 0.121(5) 0.000 -0.021(3) 0.000
C2 0.043(2) 0.0233(19) 0.194(5) -0.027(3) 0.010(3) -0.0008(16)
C3 0.0228(15) 0.0294(17) 0.124(4) -0.019(2) 0.0049(19) -0.0020(14)
C4 0.0370(18) 0.050(2) 0.114(3) -0.044(2) 0.023(2) -0.0059(17)
C5 0.0369(16) 0.047(2) 0.076(2) -0.0243(19) 0.0231(17) -0.0077(15)
C6 0.0493(18) 0.0339(17) 0.068(2) -0.0025(16) 0.0239(17) -0.0071(15)
C7 0.052(2) 0.031(2) 0.101(3) 0.004(2) 0.026(2) -0.0075(16)
C8 0.0262(14) 0.0277(15) 0.0449(18) 0.0025(13) 0.0092(14) -0.0019(11)
C9 0.0328(16) 0.0316(16) 0.0362(16) 0.0074(13) 0.0107(13) 0.0011(13)

loop_
_atom_type_symbol
_atom_type_description
_atom_type_scat_dispersion_real
_atom_type_scat_dispersion_imag
_atom_type_scat_source
C C 0.0033 0.0016 'International Tables Vol C Tables 4.2.6.8 and 6.1.1.4'
H H 0.0000 0.0000 'International Tables Vol C Tables 4.2.6.8 and 6.1.1.4'
N N 0.0061 0.0033 'International Tables Vol C Tables 4.2.6.8 and 6.1.1.4'
Mn Mn 0.3368 0.7283 'International Tables Vol C Tables 4.2.6.8 and 6.1.1.4'

loop_
_geom_angle_atom_site_label_1
_geom_angle_atom_site_label_2
_geom_angle_atom_site_label_3
_geom_angle
_geom_angle_site_symmetry_1
_geom_angle_site_symmetry_3
_geom_angle_publ_flag
N2 Mn1 N2 180.00(19) 7 . ?
N2 Mn1 N3 89.79(10) 7 8_455 ?
N2 Mn1 N3 90.21(10) . 8_455 ?
N2 Mn1 N3 90.21(10) 7 2_655 ?
N2 Mn1 N3 89.79(10) . 2_655 ?
N3 Mn1 N3 180.00(17) 8_455 2_655 ?
N2 Mn1 N1 90.05(9) 7 . ?
N2 Mn1 N1 89.95(9) . . ?
N3 Mn1 N1 89.81(9) 8_455 . ?
N3 Mn1 N1 90.19(9) 2_655 . ?
N2 Mn1 N1 89.95(9) 7 7 ?
N2 Mn1 N1 90.05(9) . 7 ?
N3 Mn1 N1 90.19(9) 8_455 7 ?
N3 Mn1 N1 89.81(9) 2_655 7 ?
N1 Mn1 N1 180.0 . 7 ?
C5 N1 C6 116.1(3) . . ?
C5 N1 Mn1 123.0(2) . . ?
C6 N1 Mn1 120.2(2) . . ?
C8 N2 Mn1 155.6(2) . . ?
C9 N3 Mn1 149.6(2) . 2_655 ?
C8 N4 C9 120.0(3) . . ?
C2 C1 C2 147.2(5) . 2_655 ?
C1 C2 C3 121.2(3) . . ?
C4 C3 C7 116.9(3) . . ?
C4 C3 C2 121.1(4) . . ?
C7 C3 C2 121.9(5) . . ?
C3 C4 C5 119.6(4) . . ?
N1 C5 C4 123.9(4) . . ?
N1 C6 C7 123.6(4) . . ?
C6 C7 C3 119.9(4) . . ?
N2 C8 N4 174.2(3) . . ?
N3 C9 N4 174.2(3) . . ?

loop_
_geom_bond_atom_site_label_1
_geom_bond_atom_site_label_2
_geom_bond_distance
_geom_bond_site_symmetry_2
_geom_bond_publ_flag
Mn1 N2 2.216(3) 7 ?
Mn1 N2 2.216(3) . ?
Mn1 N3 2.220(2) 8_455 ?
Mn1 N3 2.220(2) 2_655 ?
Mn1 N1 2.261(2) . ?
Mn1 N1 2.261(2) 7 ?
N1 C5 1.326(4) . ?
N1 C6 1.338(4) . ?
N2 C8 1.142(3) . ?
N3 C9 1.147(3) . ?
N3 Mn1 2.220(2) 2_655 ?
N4 C8 1.290(4) . ?
N4 C9 1.301(4) . ?
C1 C2 1.345(4) . ?
C1 C2 1.345(4) 2_655 ?
C2 C3 1.514(5) . ?
C3 C4 1.375(6) . ?
C3 C7 1.380(6) . ?
C4 C5 1.383(5) . ?
C6 C7 1.377(5) . ?
